data_2238825
loop_
_publ_author_name
'Zhou, Lu-Jun'
'Shi, Hua-Tian'
'Xu, Chao'
'Chen, Qun'
'Zhang, Qian-Feng'

_publ_section_title
;
 <i>catena</i>-Poly[2-methylpyridinium
 [tungstate-di-\m-selenido-silver-di-\m-selenido] 2-methylpyridine
 monosolvate]
;
_journal_coeditor_code XU5746
_journal_issue 11
_journal_name_full 'Acta Crystallographica Section E'
_journal_page_first m608
_journal_paper_doi 10.1107/S1600536813028213
_journal_volume 69
_journal_year 2013
_chemical_formula_iupac '(C6 H8 N) [Ag W Se4], C6 H7 N'
_chemical_formula_moiety 'C6 H8 N +, Ag Se4 W -, C6 H7 N'
_chemical_formula_sum 'C12 H15 Ag N2 Se4 W'
_chemical_formula_weight 794.82
_chemical_name_systematic
;
<i>catena</i>-Poly[2-methylpyridinium
[tungstate-di-\m-selenido-silver-di-\m-selenido] 2-methylpyridine
monosolvate]
;
_space_group_IT_number 13
_symmetry_cell_setting monoclinic
_symmetry_space_group_name_Hall '-P 2yc'
_symmetry_space_group_name_H-M 'P 1 2/c 1'
_atom_sites_solution_hydrogens geom
_atom_sites_solution_primary direct
_atom_sites_solution_secondary difmap
_audit_creation_method SHELXL-97
_cell_angle_alpha 90.00
_cell_angle_beta 100.962(3)
_cell_angle_gamma 90.00
_cell_formula_units_Z 2
_cell_length_a 7.859(2)
_cell_length_b 5.9448(15)
_cell_length_c 19.830(5)
_cell_measurement_reflns_used 1243
_cell_measurement_temperature 296(2)
_cell_measurement_theta_max 24.45
_cell_measurement_theta_min 2.64
_cell_volume 909.6(4)
_computing_cell_refinement 'SAINT (Bruker, 2007)'
_computing_data_collection 'APEX2 (Bruker, 2007)'
_computing_data_reduction 'SAINT (Bruker, 2007)'
_computing_molecular_graphics 'SHELXTL (Sheldrick, 2008)'
_computing_publication_material 'SHELXTL (Sheldrick, 2008)'
_computing_structure_refinement 'SHELXTL (Sheldrick, 2008)'
_computing_structure_solution 'SHELXTL (Sheldrick, 2008)'
_diffrn_ambient_temperature 296(2)
_diffrn_measured_fraction_theta_full 0.984
_diffrn_measured_fraction_theta_max 0.984
_diffrn_measurement_device_type 'Bruker APEXII CCD area-detector'
_diffrn_measurement_method 'phi and omega scans'
_diffrn_radiation_monochromator graphite
_diffrn_radiation_source 'fine-focus sealed tube'
_diffrn_radiation_type MoK\a
_diffrn_radiation_wavelength 0.71073
_diffrn_reflns_av_R_equivalents 0.0411
_diffrn_reflns_av_sigmaI/netI 0.0482
_diffrn_reflns_limit_h_max 6
_diffrn_reflns_limit_h_min -10
_diffrn_reflns_limit_k_max 7
_diffrn_reflns_limit_k_min -7
_diffrn_reflns_limit_l_max 25
_diffrn_reflns_limit_l_min -24
_diffrn_reflns_number 5398
_diffrn_reflns_theta_full 27.42
_diffrn_reflns_theta_max 27.42
_diffrn_reflns_theta_min 2.64
_exptl_absorpt_coefficient_mu 15.389
_exptl_absorpt_correction_T_max 0.6553
_exptl_absorpt_correction_T_min 0.2061
_exptl_absorpt_correction_type multi-scan
_exptl_absorpt_process_details '(SADABS; Bruker, 2001)'
_exptl_crystal_colour 'dark red'
_exptl_crystal_density_diffrn 2.902
_exptl_crystal_density_method 'not measured'
_exptl_crystal_description prism
_exptl_crystal_F_000 716
_exptl_crystal_size_max 0.15
_exptl_crystal_size_mid 0.12
_exptl_crystal_size_min 0.03
_refine_diff_density_max 0.863
_refine_diff_density_min -1.059
_refine_ls_extinction_method none
_refine_ls_goodness_of_fit_ref 0.968
_refine_ls_hydrogen_treatment constr
_refine_ls_matrix_type full
_refine_ls_number_parameters 93
_refine_ls_number_reflns 2051
_refine_ls_number_restraints 0
_refine_ls_restrained_S_all 0.968
_refine_ls_R_factor_all 0.0500
_refine_ls_R_factor_gt 0.0337
_refine_ls_shift/su_max 0.001
_refine_ls_shift/su_mean 0.000
_refine_ls_structure_factor_coef Fsqd
_refine_ls_weighting_details 'calc w=1/[\s^2^(Fo^2^)+(0.0357P)^2^+0.0000P] where P=(Fo^2^+2Fc^2^)/3'
_refine_ls_weighting_scheme calc
_refine_ls_wR_factor_gt 0.0713
_refine_ls_wR_factor_ref 0.0778
_reflns_number_gt 1565
_reflns_number_total 2051
_reflns_threshold_expression I>2sigma(I)
_cod_data_source_file xu5746.cif
_cod_data_source_block I
_cod_original_cell_volume 909.5(4)
_cod_original_sg_symbol_H-M 'P 2/c'
_cod_database_code 2238825

loop_
_symmetry_equiv_pos_as_xyz
'x, y, z'
'-x, y, -z+1/2'
'-x, -y, -z'
'x, -y, z-1/2'

loop_
_atom_site_type_symbol
_atom_site_label
_atom_site_fract_x
_atom_site_fract_y
_atom_site_fract_z
_atom_site_U_iso_or_equiv
_atom_site_adp_type
_atom_site_calc_flag
_atom_site_refinement_flags
_atom_site_occupancy
_atom_site_symmetry_multiplicity
W W1 0.5000 0.30930(6) 0.7500 0.03027(13) Uani d S 1 2
Ag Ag1 0.5000 0.80929(13) 0.7500 0.0524(2) Uani d S 1 2
Se Se1 0.24423(10) 0.09964(13) 0.72794(4) 0.0417(2) Uani d . 1 1
Se Se2 0.50518(11) 0.51956(12) 0.65078(4) 0.0434(2) Uani d . 1 1
N N1 0.0998(7) 0.3192(10) 0.4854(3) 0.0389(14) Uani d . 1 1
H H1N 0.0423 0.4382 0.4914 0.047 Uiso calc PR 0.50 1
C C1 0.1778(10) 0.1984(14) 0.5389(4) 0.0478(19) Uani d . 1 1
H H1 0.1711 0.2486 0.5828 0.057 Uiso calc R 1 1
C C2 0.2676(11) 0.0041(13) 0.5329(5) 0.053(2) Uani d . 1 1
H H2 0.3163 -0.0786 0.5716 0.064 Uiso calc R 1 1
C C3 0.2838(12) -0.0653(16) 0.4690(5) 0.062(2) Uani d . 1 1
H H3 0.3473 -0.1938 0.4635 0.075 Uiso calc R 1 1
C C4 0.2043(11) 0.0586(15) 0.4116(4) 0.053(2) Uani d . 1 1
H H4 0.2133 0.0114 0.3677 0.064 Uiso calc R 1 1
C C5 0.1125(10) 0.2507(14) 0.4203(4) 0.0447(19) Uani d . 1 1
C C6 0.0282(12) 0.3915(15) 0.3622(4) 0.059(2) Uani d . 1 1
H H6A 0.0500 0.3291 0.3200 0.088 Uiso calc R 1 1
H H6B 0.0741 0.5414 0.3678 0.088 Uiso calc R 1 1
H H6C -0.0945 0.3955 0.3610 0.088 Uiso calc R 1 1

loop_
_atom_site_aniso_label
_atom_site_aniso_U_11
_atom_site_aniso_U_22
_atom_site_aniso_U_33
_atom_site_aniso_U_12
_atom_site_aniso_U_13
_atom_site_aniso_U_23
W1 0.0371(2) 0.0225(2) 0.0303(2) 0.000 0.00409(16) 0.000
Ag1 0.0704(6) 0.0280(4) 0.0565(5) 0.000 0.0061(5) 0.000
Se1 0.0412(4) 0.0389(4) 0.0425(4) -0.0057(3) 0.0020(3) 0.0049(3)
Se2 0.0587(5) 0.0342(4) 0.0377(4) -0.0027(4) 0.0101(4) 0.0051(3)
N1 0.035(3) 0.046(4) 0.035(3) -0.005(3) 0.004(3) -0.005(3)
C1 0.049(5) 0.060(5) 0.034(4) -0.001(4) 0.005(4) -0.005(4)
C2 0.056(5) 0.039(5) 0.064(5) 0.005(4) 0.010(5) 0.010(4)
C3 0.053(5) 0.053(6) 0.089(7) 0.004(5) 0.032(5) -0.007(5)
C4 0.052(5) 0.059(6) 0.051(5) -0.009(5) 0.016(4) -0.015(4)
C5 0.040(4) 0.054(5) 0.040(4) -0.008(4) 0.007(3) -0.004(4)
C6 0.062(6) 0.078(6) 0.033(4) -0.006(5) -0.001(4) -0.008(4)

loop_
_atom_type_symbol
_atom_type_description
_atom_type_scat_dispersion_real
_atom_type_scat_dispersion_imag
_atom_type_scat_source
C C 0.0033 0.0016 'International Tables Vol C Tables 4.2.6.8 and 6.1.1.4'
H H 0.0000 0.0000 'International Tables Vol C Tables 4.2.6.8 and 6.1.1.4'
N N 0.0061 0.0033 'International Tables Vol C Tables 4.2.6.8 and 6.1.1.4'
Se Se -0.0929 2.2259 'International Tables Vol C Tables 4.2.6.8 and 6.1.1.4'
Ag Ag -0.8971 1.1015 'International Tables Vol C Tables 4.2.6.8 and 6.1.1.4'
W W -0.8490 6.8722 'International Tables Vol C Tables 4.2.6.8 and 6.1.1.4'

loop_
_geom_angle_atom_site_label_1
_geom_angle_atom_site_label_2
_geom_angle_atom_site_label_3
_geom_angle_site_symmetry_1
_geom_angle_site_symmetry_3
_geom_angle
Se1 W1 Se1 . 2_656 115.47(5)
Se1 W1 Se2 . 2_656 106.92(3)
Se1 W1 Se2 2_656 2_656 106.25(3)
Se1 W1 Se2 . . 106.25(3)
Se1 W1 Se2 2_656 . 106.92(3)
Se2 W1 Se2 2_656 . 115.36(4)
Se1 W1 Ag1 . . 122.27(2)
Se1 W1 Ag1 2_656 . 122.27(2)
Se2 W1 Ag1 2_656 . 57.68(2)
Se2 W1 Ag1 . . 57.68(2)
Se1 W1 Ag1 . 1_545 57.73(2)
Se1 W1 Ag1 2_656 1_545 57.73(2)
Se2 W1 Ag1 2_656 1_545 122.32(2)
Se2 W1 Ag1 . 1_545 122.32(2)
Ag1 W1 Ag1 . 1_545 180.0000(10)
Se2 Ag1 Se2 . 2_656 97.84(4)
Se2 Ag1 Se1 . 2_666 115.91(3)
Se2 Ag1 Se1 2_656 2_666 115.35(3)
Se2 Ag1 Se1 . 1_565 115.35(3)
Se2 Ag1 Se1 2_656 1_565 115.91(3)
Se1 Ag1 Se1 2_666 1_565 97.67(5)
Se2 Ag1 W1 . . 48.92(2)
Se2 Ag1 W1 2_656 . 48.92(2)
Se1 Ag1 W1 2_666 . 131.16(2)
Se1 Ag1 W1 1_565 . 131.16(2)
Se2 Ag1 W1 . 1_565 131.08(2)
Se2 Ag1 W1 2_656 1_565 131.08(2)
Se1 Ag1 W1 2_666 1_565 48.84(2)
Se1 Ag1 W1 1_565 1_565 48.84(2)
W1 Ag1 W1 . 1_565 180.0
W1 Se1 Ag1 . 1_545 73.43(3)
W1 Se2 Ag1 . . 73.40(3)
C1 N1 C5 . . 119.0(6)
C1 N1 H1N . . 120.5
C5 N1 H1N . . 120.5
N1 C1 C2 . . 123.5(7)
N1 C1 H1 . . 118.2
C2 C1 H1 . . 118.2
C3 C2 C1 . . 118.5(8)
C3 C2 H2 . . 120.7
C1 C2 H2 . . 120.7
C2 C3 C4 . . 119.4(8)
C2 C3 H3 . . 120.3
C4 C3 H3 . . 120.3
C5 C4 C3 . . 119.8(7)
C5 C4 H4 . . 120.1
C3 C4 H4 . . 120.1
N1 C5 C4 . . 119.7(7)
N1 C5 C6 . . 117.6(7)
C4 C5 C6 . . 122.7(7)
C5 C6 H6A . . 109.5
C5 C6 H6B . . 109.5
H6A C6 H6B . . 109.5
C5 C6 H6C . . 109.5
H6A C6 H6C . . 109.5
H6B C6 H6C . . 109.5

loop_
_geom_bond_atom_site_label_1
_geom_bond_atom_site_label_2
_geom_bond_site_symmetry_2
_geom_bond_distance
_geom_bond_publ_flag
W1 Se1 . 2.3347(9) y
W1 Se1 2_656 2.3347(9) ?
W1 Se2 2_656 2.3379(9) ?
W1 Se2 . 2.3379(9) y
W1 Ag1 . 2.9723(11) ?
W1 Ag1 1_545 2.9725(11) ?
Ag1 Se1 2_666 2.6224(11) ?
Ag1 Se1 1_565 2.6224(11) y
Ag1 Se2 . 2.6210(10) y
Ag1 Se2 2_656 2.6210(10) ?
Ag1 W1 1_565 2.9725(11) ?
N1 C1 . 1.330(9) ?
N1 C5 . 1.376(9) ?
N1 H1N . 0.8600 ?
C1 C2 . 1.371(10) ?
C1 H1 . 0.9300 ?
C2 C3 . 1.361(12) ?
C2 H2 . 0.9300 ?
C3 C4 . 1.400(12) ?
C3 H3 . 0.9300 ?
C4 C5 . 1.380(11) ?
C4 H4 . 0.9300 ?
C5 C6 . 1.475(11) ?
C6 H6A . 0.9600 ?
C6 H6B . 0.9600 ?
C6 H6C . 0.9600 ?

loop_
_geom_hbond_atom_site_label_D
_geom_hbond_atom_site_label_H
_geom_hbond_atom_site_label_A
_geom_hbond_site_symmetry_A
_geom_hbond_distance_DH
_geom_hbond_distance_HA
_geom_hbond_distance_DA
_geom_hbond_angle_DHA
N1 H1N N1 3_566 0.86 1.93 2.786(12) 172
C1 H1 Se1 . 0.93 2.96 3.732(8) 141
C4 H4 Se1 4 0.93 2.90 3.832(8) 176
